data_2210985
loop_
_publ_author_name
'Navarrete-V\'azquez, Gabriel'
'Moreno-Diaz, Hermenegilda'
'Estrada-Soto, Samuel'
'Tlahuext, Hugo'

_publ_section_title
;
 2-(2-Methoxyphenyl)-1<i>H</i>-benzimidazole
;
_journal_coeditor_code FB2014
_journal_issue 11
_journal_name_full 'Acta Crystallographica Section E'
_journal_page_first o4816
_journal_page_last o4818
_journal_paper_doi 10.1107/S1600536806039699
_journal_volume 62
_journal_year 2006
_chemical_formula_iupac 'C14 H12 N2 O'
_chemical_formula_moiety 'C14 H12 N2 O'
_chemical_formula_sum 'C14 H12 N2 O'
_chemical_formula_weight 224.26
_chemical_melting_point 444.7
_chemical_name_common 2-(2-Methoxyphenyl)-1H-benzimidazole
_chemical_name_systematic
;
2-(2-Methoxyphenyl)-1H-benzimidazole
;
_space_group_IT_number 2
_symmetry_cell_setting triclinic
_symmetry_space_group_name_Hall '-P 1'
_symmetry_space_group_name_H-M 'P -1'
_atom_sites_solution_hydrogens difmap
_atom_sites_solution_primary direct
_atom_sites_solution_secondary difmap
_audit_creation_method SHELXL-97
_cell_angle_alpha 101.55(3)
_cell_angle_beta 104.42(3)
_cell_angle_gamma 106.62(3)
_cell_formula_units_Z 4
_cell_length_a 10.087(2)
_cell_length_b 11.345(2)
_cell_length_c 11.358(2)
_cell_measurement_reflns_used 100
_cell_measurement_temperature 100(2)
_cell_measurement_theta_max 25.0
_cell_measurement_theta_min 1.94
_cell_volume 1153.5(5)
_computing_cell_refinement 'SAINT (Bruker, 2000)'
_computing_data_collection 'SMART (Bruker, 2000)'
_computing_data_reduction SAINT
_computing_molecular_graphics 'SHELXTL (Bruker, 2000)'
_computing_publication_material 'SHELXTL and PLATON (Spek, 2003)'
_computing_structure_refinement 'SHELXL97 (Sheldrick, 1997)'
_computing_structure_solution 'SHELXS97 (Sheldrick, 1997)'
_diffrn_ambient_temperature 100(2)
_diffrn_detector_area_resol_mean 8.3
_diffrn_measured_fraction_theta_full 0.983
_diffrn_measured_fraction_theta_max 0.983
_diffrn_measurement_device_type 'Bruker SMART APEX CCD'
_diffrn_measurement_method '\f and \w'
_diffrn_radiation_monochromator graphite
_diffrn_radiation_source 'fine-focus sealed tube'
_diffrn_radiation_type MoK\a
_diffrn_radiation_wavelength 0.71073
_diffrn_reflns_av_R_equivalents 0.0220
_diffrn_reflns_av_sigmaI/netI 0.0488
_diffrn_reflns_limit_h_max 8
_diffrn_reflns_limit_h_min -11
_diffrn_reflns_limit_k_max 13
_diffrn_reflns_limit_k_min -12
_diffrn_reflns_limit_l_max 13
_diffrn_reflns_limit_l_min -13
_diffrn_reflns_number 5794
_diffrn_reflns_theta_full 25.00
_diffrn_reflns_theta_max 25.00
_diffrn_reflns_theta_min 1.94
_diffrn_standards_number 0
_exptl_absorpt_coefficient_mu 0.083
_exptl_absorpt_correction_T_max 0.983
_exptl_absorpt_correction_T_min 0.978
_exptl_absorpt_correction_type multi-scan
_exptl_absorpt_process_details '(SADABS; Sheldrick, 2003)'
_exptl_crystal_colour colourless
_exptl_crystal_density_diffrn 1.291
_exptl_crystal_density_method 'not measured'
_exptl_crystal_description Prism
_exptl_crystal_F_000 472
_exptl_crystal_size_max 0.24
_exptl_crystal_size_mid 0.22
_exptl_crystal_size_min 0.20
_refine_diff_density_max 0.194
_refine_diff_density_min -0.256
_refine_ls_extinction_method none
_refine_ls_goodness_of_fit_ref 1.152
_refine_ls_hydrogen_treatment mixed
_refine_ls_matrix_type full
_refine_ls_number_constraints 82
_refine_ls_number_parameters 321
_refine_ls_number_reflns 3994
_refine_ls_number_restraints 0
_refine_ls_restrained_S_all 1.152
_refine_ls_R_factor_all 0.0616
_refine_ls_R_factor_gt 0.0524
_refine_ls_shift/su_max 0.000
_refine_ls_shift/su_mean 0.000
_refine_ls_structure_factor_coef Fsqd
_refine_ls_weighting_details 'calc w=1/[\s^2^(Fo^2^)+(0.0493P)^2^+0.5001P] where P=(Fo^2^+2Fc^2^)/3'
_refine_ls_weighting_scheme calc
_refine_ls_wR_factor_gt 0.1303
_refine_ls_wR_factor_ref 0.1393
_reflns_number_gt 3453
_reflns_number_total 3994
_reflns_threshold_expression I>2\s(I)
_cod_data_source_file fb2014.cif
_cod_data_source_block I
_cod_database_code 2210985
_cod_database_fobs_code 2210985

loop_
_symmetry_equiv_pos_as_xyz
'x, y, z'
'-x, -y, -z'

loop_
_atom_site_type_symbol
_atom_site_label
_atom_site_fract_x
_atom_site_fract_y
_atom_site_fract_z
_atom_site_U_iso_or_equiv
_atom_site_adp_type
_atom_site_calc_flag
_atom_site_refinement_flags
_atom_site_occupancy
C C1 0.2846(2) 0.3563(2) 0.1603(2) 0.0216(5) Uani d . 1
C C2 0.3569(3) 0.4293(2) 0.0947(2) 0.0274(5) Uani d . 1
H H2 0.4606 0.4612 0.1180 0.033 Uiso calc R 1
C C3 0.2701(3) 0.4528(2) -0.0057(2) 0.0335(6) Uani d . 1
H H31 0.3150 0.5002 -0.0542 0.040 Uiso calc R 1
C C4 0.1170(3) 0.4085(2) -0.0382(2) 0.0326(6) Uani d . 1
H H4 0.0608 0.4277 -0.1074 0.039 Uiso calc R 1
C C5 0.0470(3) 0.3380(2) 0.0280(2) 0.0274(5) Uani d . 1
H H5 -0.0565 0.3092 0.0065 0.033 Uiso calc R 1
C C6 0.1325(2) 0.3101(2) 0.1276(2) 0.0203(5) Uani d . 1
C C7 0.2147(2) 0.2368(2) 0.2797(2) 0.0186(5) Uani d . 1
C C8 0.2196(2) 0.1564(2) 0.3659(2) 0.0218(5) Uani d . 1
C C9 0.3424(3) 0.1821(2) 0.4720(2) 0.0248(5) Uani d . 1
C C10 0.3403(3) 0.0968(2) 0.5453(2) 0.0335(6) Uani d . 1
H H10 0.4223 0.1142 0.6177 0.040 Uiso calc R 1
C C11 0.2191(3) -0.0124(3) 0.5124(3) 0.0452(7) Uani d . 1
H H11 0.2190 -0.0708 0.5617 0.054 Uiso calc R 1
C C12 0.0980(3) -0.0384(3) 0.4092(3) 0.0465(8) Uani d . 1
H H12 0.0147 -0.1141 0.3874 0.056 Uiso calc R 1
C C13 0.0992(3) 0.0465(2) 0.3378(2) 0.0321(6) Uani d . 1
H H13 0.0150 0.0292 0.2674 0.039 Uiso calc R 1
C C14 0.5901(3) 0.3149(3) 0.5936(3) 0.0423(7) Uani d . 1
H H14A 0.5736 0.3242 0.6759 0.063 Uiso calc R 1
H H14B 0.6647 0.3940 0.5967 0.063 Uiso calc R 1
H H14C 0.6234 0.2424 0.5747 0.063 Uiso calc R 1
C C15 0.8621(2) 0.3917(2) 0.30483(19) 0.0178(5) Uani d . 1
C C16 0.9947(2) 0.4907(2) 0.3358(2) 0.0214(5) Uani d . 1
H H16 1.0772 0.4753 0.3198 0.026 Uiso calc R 1
C C17 1.0004(3) 0.6127(2) 0.3912(2) 0.0246(5) Uani d . 1
H H17 1.0892 0.6832 0.4135 0.030 Uiso calc R 1
C C18 0.8793(3) 0.6358(2) 0.4154(2) 0.0261(5) Uani d . 1
C C19 0.7475(3) 0.5371(2) 0.3844(2) 0.0260(5) Uani d . 1
H H19 0.6653 0.5532 0.4006 0.031 Uiso calc R 1
C C20 0.7392(2) 0.4126(2) 0.3282(2) 0.0202(5) Uani d . 1
C C21 0.6765(2) 0.2087(2) 0.24686(19) 0.0180(5) Uani d . 1
C C22 0.5871(2) 0.0705(2) 0.19935(19) 0.0192(5) Uani d . 1
C C23 0.6272(2) -0.0226(2) 0.1303(2) 0.0210(5) Uani d . 1
C C24 0.5358(3) -0.1497(2) 0.0849(2) 0.0264(5) Uani d . 1
H H24 0.5637 -0.2123 0.0383 0.032 Uiso calc R 1
C C25 0.4030(3) -0.1863(2) 0.1073(2) 0.0287(6) Uani d . 1
H H25 0.3393 -0.2737 0.0744 0.034 Uiso calc R 1
C C26 0.3628(3) -0.0962(2) 0.1773(2) 0.0282(5) Uani d . 1
H H26 0.2727 -0.1217 0.1938 0.034 Uiso calc R 1
C C27 0.4540(2) 0.0303(2) 0.2227(2) 0.0238(5) Uani d . 1
H H27 0.4262 0.0918 0.2710 0.029 Uiso calc R 1
C C28 0.8012(3) -0.0693(2) 0.0369(2) 0.0305(6) Uani d . 1
H H28A 0.8083 -0.1373 0.0766 0.046 Uiso calc R 1
H H28B 0.8962 -0.0252 0.0293 0.046 Uiso calc R 1
H H28C 0.7273 -0.1073 -0.0479 0.046 Uiso calc R 1
H H1 0.434(3) 0.316(3) 0.291(3) 0.047(8) Uiso d . 1
H H3 0.872(3) 0.219(2) 0.225(2) 0.029(7) Uiso d . 1
H H18 0.886(3) 0.723(2) 0.457(2) 0.030(7) Uiso d . 1
N N1 0.3345(2) 0.30959(17) 0.25916(17) 0.0202(4) Uani d . 1
N N2 0.0901(2) 0.23561(17) 0.20470(17) 0.0211(4) Uani d . 1
N N3 0.8180(2) 0.26084(17) 0.25252(17) 0.0186(4) Uani d . 1
N N4 0.6248(2) 0.29719(17) 0.29098(17) 0.0215(4) Uani d . 1
O O1 0.45619(17) 0.29186(16) 0.49623(15) 0.0286(4) Uani d . 1
O O2 0.76019(17) 0.02061(14) 0.11317(15) 0.0250(4) Uani d . 1

loop_
_atom_site_aniso_label
_atom_site_aniso_U_11
_atom_site_aniso_U_22
_atom_site_aniso_U_33
_atom_site_aniso_U_12
_atom_site_aniso_U_13
_atom_site_aniso_U_23
C1 0.0251(12) 0.0148(11) 0.0254(12) 0.0084(9) 0.0109(10) 0.0018(9)
C2 0.0273(13) 0.0208(12) 0.0385(14) 0.0082(10) 0.0188(11) 0.0083(10)
C3 0.0494(17) 0.0243(13) 0.0407(15) 0.0170(12) 0.0294(13) 0.0150(11)
C4 0.0458(16) 0.0325(14) 0.0306(13) 0.0236(13) 0.0160(12) 0.0138(11)
C5 0.0280(13) 0.0279(13) 0.0300(13) 0.0141(11) 0.0109(11) 0.0083(10)
C6 0.0252(12) 0.0162(11) 0.0227(11) 0.0101(9) 0.0113(10) 0.0041(9)
C7 0.0215(12) 0.0156(11) 0.0199(11) 0.0086(9) 0.0088(9) 0.0025(9)
C8 0.0236(12) 0.0202(12) 0.0228(11) 0.0101(10) 0.0090(10) 0.0038(9)
C9 0.0267(13) 0.0239(12) 0.0258(12) 0.0126(10) 0.0111(10) 0.0030(10)
C10 0.0404(16) 0.0364(15) 0.0238(12) 0.0181(12) 0.0046(11) 0.0098(11)
C11 0.059(2) 0.0329(16) 0.0389(15) 0.0111(14) 0.0059(14) 0.0199(12)
C12 0.0485(18) 0.0334(16) 0.0428(16) -0.0012(13) 0.0014(14) 0.0199(13)
C13 0.0298(14) 0.0297(14) 0.0291(13) 0.0051(11) 0.0015(11) 0.0103(11)
C14 0.0234(14) 0.0525(18) 0.0378(15) 0.0048(13) 0.0000(12) 0.0105(13)
C15 0.0230(12) 0.0189(11) 0.0149(10) 0.0099(9) 0.0076(9) 0.0067(8)
C16 0.0192(12) 0.0249(12) 0.0209(11) 0.0069(9) 0.0089(9) 0.0070(9)
C17 0.0266(13) 0.0204(12) 0.0250(12) 0.0048(10) 0.0102(10) 0.0055(9)
C18 0.0338(14) 0.0188(12) 0.0295(13) 0.0111(11) 0.0160(11) 0.0058(10)
C19 0.0302(13) 0.0240(12) 0.0298(13) 0.0146(10) 0.0145(11) 0.0076(10)
C20 0.0220(12) 0.0209(12) 0.0207(11) 0.0097(9) 0.0086(9) 0.0072(9)
C21 0.0179(11) 0.0211(11) 0.0161(10) 0.0084(9) 0.0061(9) 0.0048(9)
C22 0.0189(11) 0.0210(12) 0.0182(11) 0.0086(9) 0.0043(9) 0.0070(9)
C23 0.0223(12) 0.0231(12) 0.0184(11) 0.0100(10) 0.0055(9) 0.0064(9)
C24 0.0302(13) 0.0216(12) 0.0247(12) 0.0120(10) 0.0045(10) 0.0024(9)
C25 0.0216(13) 0.0188(12) 0.0353(14) 0.0004(10) 0.0020(11) 0.0048(10)
C26 0.0202(12) 0.0269(13) 0.0366(14) 0.0059(10) 0.0095(11) 0.0111(11)
C27 0.0240(12) 0.0226(12) 0.0262(12) 0.0106(10) 0.0078(10) 0.0069(10)
C28 0.0323(14) 0.0284(13) 0.0323(13) 0.0149(11) 0.0141(11) 0.0014(11)
N1 0.0163(10) 0.0177(10) 0.0253(10) 0.0066(8) 0.0060(8) 0.0038(8)
N2 0.0206(10) 0.0205(10) 0.0246(10) 0.0090(8) 0.0096(8) 0.0061(8)
N3 0.0193(10) 0.0182(10) 0.0202(9) 0.0090(8) 0.0077(8) 0.0045(7)
N4 0.0208(10) 0.0196(10) 0.0261(10) 0.0088(8) 0.0098(8) 0.0063(8)
O1 0.0225(9) 0.0332(10) 0.0254(9) 0.0079(7) 0.0044(7) 0.0061(7)
O2 0.0230(9) 0.0203(8) 0.0309(9) 0.0084(7) 0.0127(7) -0.0003(7)

loop_
_atom_type_symbol
_atom_type_description
_atom_type_scat_dispersion_real
_atom_type_scat_dispersion_imag
_atom_type_scat_source
C C 0.0033 0.0016 'International Tables Vol C Tables 4.2.6.8 and 6.1.1.4'
H H 0.0000 0.0000 'International Tables Vol C Tables 4.2.6.8 and 6.1.1.4'
N N 0.0061 0.0033 'International Tables Vol C Tables 4.2.6.8 and 6.1.1.4'
O O 0.0106 0.0060 'International Tables Vol C Tables 4.2.6.8 and 6.1.1.4'

loop_
_geom_angle_atom_site_label_1
_geom_angle_atom_site_label_2
_geom_angle_atom_site_label_3
_geom_angle
N1 C1 C2 132.3(2)
N1 C1 C6 105.49(19)
C2 C1 C6 122.2(2)
C3 C2 C1 116.5(2)
C3 C2 H2 121.7
C1 C2 H2 121.7
C2 C3 C4 121.8(2)
C2 C3 H31 119.1
C4 C3 H31 119.1
C5 C4 C3 121.2(2)
C5 C4 H4 119.4
C3 C4 H4 119.4
C4 C5 C6 117.9(2)
C4 C5 H5 121.0
C6 C5 H5 121.0
C5 C6 N2 129.7(2)
C5 C6 C1 120.3(2)
N2 C6 C1 110.0(2)
N2 C7 N1 113.11(19)
N2 C7 C8 122.6(2)
N1 C7 C8 124.0(2)
C13 C8 C9 118.5(2)
C13 C8 C7 117.9(2)
C9 C8 C7 123.5(2)
O1 C9 C10 124.3(2)
O1 C9 C8 116.0(2)
C10 C9 C8 119.7(2)
C11 C10 C9 119.8(2)
C11 C10 H10 120.1
C9 C10 H10 120.1
C10 C11 C12 121.1(3)
C10 C11 H11 119.4
C12 C11 H11 119.4
C11 C12 C13 119.2(3)
C11 C12 H12 120.4
C13 C12 H12 120.4
C12 C13 C8 121.8(2)
C12 C13 H13 119.1
C8 C13 H13 119.1
O1 C14 H14A 109.5
O1 C14 H14B 109.5
H14A C14 H14B 109.5
O1 C14 H14C 109.5
H14A C14 H14C 109.5
H14B C14 H14C 109.5
N3 C15 C16 132.4(2)
N3 C15 C20 105.03(19)
C16 C15 C20 122.5(2)
C17 C16 C15 116.5(2)
C17 C16 H16 121.8
C15 C16 H16 121.8
C16 C17 C18 122.0(2)
C16 C17 H17 119.0
C18 C17 H17 119.0
C19 C18 C17 121.5(2)
C19 C18 H18 117.4(14)
C17 C18 H18 121.1(15)
C18 C19 C20 117.5(2)
C18 C19 H19 121.2
C20 C19 H19 121.2
N4 C20 C19 130.1(2)
N4 C20 C15 109.91(19)
C19 C20 C15 120.0(2)
N4 C21 N3 112.20(19)
N4 C21 C22 122.15(19)
N3 C21 C22 125.65(19)
C27 C22 C23 118.2(2)
C27 C22 C21 118.3(2)
C23 C22 C21 123.49(19)
O2 C23 C24 123.4(2)
O2 C23 C22 116.13(19)
C24 C23 C22 120.4(2)
C23 C24 C25 120.0(2)
C23 C24 H24 120.0
C25 C24 H24 120.0
C26 C25 C24 120.3(2)
C26 C25 H25 119.8
C24 C25 H25 119.8
C27 C26 C25 119.6(2)
C27 C26 H26 120.2
C25 C26 H26 120.2
C26 C27 C22 121.3(2)
C26 C27 H27 119.3
C22 C27 H27 119.3
O2 C28 H28A 109.5
O2 C28 H28B 109.5
H28A C28 H28B 109.5
O2 C28 H28C 109.5
H28A C28 H28C 109.5
H28B C28 H28C 109.5
C7 N1 C1 106.97(18)
C7 N1 H1 129.3(17)
C1 N1 H1 122.5(17)
C7 N2 C6 104.42(18)
C21 N3 C15 107.53(18)
C21 N3 H3 126.6(16)
C15 N3 H3 125.8(16)
C21 N4 C20 105.32(18)
C9 O1 C14 118.1(2)
C23 O2 C28 117.92(18)

loop_
_geom_bond_atom_site_label_1
_geom_bond_atom_site_label_2
_geom_bond_distance
C1 N1 1.380(3)
C1 C2 1.395(3)
C1 C6 1.395(3)
C2 C3 1.376(4)
C2 H2 0.9500
C3 C4 1.403(4)
C3 H31 0.9500
C4 C5 1.374(3)
C4 H4 0.9500
C5 C6 1.391(3)
C5 H5 0.9500
C6 N2 1.393(3)
C7 N2 1.326(3)
C7 N1 1.357(3)
C7 C8 1.467(3)
C8 C13 1.383(3)
C8 C9 1.406(3)
C9 O1 1.354(3)
C9 C10 1.397(3)
C10 C11 1.374(4)
C10 H10 0.9500
C11 C12 1.377(4)
C11 H11 0.9500
C12 C13 1.378(4)
C12 H12 0.9500
C13 H13 0.9500
C14 O1 1.433(3)
C14 H14A 0.9800
C14 H14B 0.9800
C14 H14C 0.9800
C15 N3 1.375(3)
C15 C16 1.386(3)
C15 C20 1.404(3)
C16 C17 1.379(3)
C16 H16 0.9500
C17 C18 1.399(3)
C17 H17 0.9500
C18 C19 1.379(3)
C18 H18 0.99(3)
C19 C20 1.399(3)
C19 H19 0.9500
C20 N4 1.377(3)
C21 N4 1.327(3)
C21 N3 1.359(3)
C21 C22 1.474(3)
C22 C27 1.398(3)
C22 C23 1.402(3)
C23 O2 1.367(3)
C23 C24 1.379(3)
C24 C25 1.387(3)
C24 H24 0.9500
C25 C26 1.383(3)
C25 H25 0.9500
C26 C27 1.373(3)
C26 H26 0.9500
C27 H27 0.9500
C28 O2 1.424(3)
C28 H28A 0.9800
C28 H28B 0.9800
C28 H28C 0.9800
N1 H1 0.96(3)
N3 H3 0.89(3)

loop_
_geom_hbond_atom_site_label_D
_geom_hbond_atom_site_label_H
_geom_hbond_atom_site_label_A
_geom_hbond_site_symmetry_A
_geom_hbond_distance_DH
_geom_hbond_distance_HA
_geom_hbond_distance_DA
_geom_hbond_angle_DHA
N1 H1 O1 . 0.95(3) 2.36(3) 2.740(3) 103(2)
N1 H1 N4 . 0.95(3) 2.00(3) 2.908(3) 159(3)
N3 H3 O2 . 0.89(3) 2.15(2) 2.679(2) 117(2)
N3 H3 N2 1655 0.89(3) 2.23(3) 3.007(3) 146(2)
C18 H18 Cg3 2666 0.99(3) 2.98(3) 3.901(3) 157(2)
C28 H28A Cg2 2655 0.98 2.87 3.495(3) 123

loop_
_geom_torsion_atom_site_label_1
_geom_torsion_atom_site_label_2
_geom_torsion_atom_site_label_3
_geom_torsion_atom_site_label_4
_geom_torsion
N1 C1 C2 C3 176.2(2)
C6 C1 C2 C3 -0.6(3)
C1 C2 C3 C4 1.6(3)
C2 C3 C4 C5 -0.9(4)
C3 C4 C5 C6 -0.9(4)
C4 C5 C6 N2 -176.1(2)
C4 C5 C6 C1 1.9(3)
N1 C1 C6 C5 -178.75(19)
C2 C1 C6 C5 -1.2(3)
N1 C1 C6 N2 -0.3(2)
C2 C1 C6 N2 177.21(19)
N2 C7 C8 C13 23.2(3)
N1 C7 C8 C13 -150.2(2)
N2 C7 C8 C9 -159.7(2)
N1 C7 C8 C9 26.9(3)
C13 C8 C9 O1 -179.0(2)
C7 C8 C9 O1 4.0(3)
C13 C8 C9 C10 0.3(3)
C7 C8 C9 C10 -176.7(2)
O1 C9 C10 C11 -179.9(2)
C8 C9 C10 C11 0.8(4)
C9 C10 C11 C12 -1.1(4)
C10 C11 C12 C13 0.2(5)
C11 C12 C13 C8 1.0(4)
C9 C8 C13 C12 -1.3(4)
C7 C8 C13 C12 176.0(2)
N3 C15 C16 C17 -178.3(2)
C20 C15 C16 C17 -0.2(3)
C15 C16 C17 C18 0.3(3)
C16 C17 C18 C19 -0.3(4)
C17 C18 C19 C20 0.3(3)
C18 C19 C20 N4 178.1(2)
C18 C19 C20 C15 -0.3(3)
N3 C15 C20 N4 0.0(2)
C16 C15 C20 N4 -178.45(19)
N3 C15 C20 C19 178.79(19)
C16 C15 C20 C19 0.3(3)
N4 C21 C22 C27 -11.7(3)
N3 C21 C22 C27 167.7(2)
N4 C21 C22 C23 167.3(2)
N3 C21 C22 C23 -13.3(3)
C27 C22 C23 O2 -178.08(19)
C21 C22 C23 O2 2.9(3)
C27 C22 C23 C24 1.3(3)
C21 C22 C23 C24 -177.7(2)
O2 C23 C24 C25 179.4(2)
C22 C23 C24 C25 0.1(3)
C23 C24 C25 C26 -1.3(4)
C24 C25 C26 C27 1.2(4)
C25 C26 C27 C22 0.2(4)
C23 C22 C27 C26 -1.4(3)
C21 C22 C27 C26 177.6(2)
N2 C7 N1 C1 -2.1(2)
C8 C7 N1 C1 171.85(19)
C2 C1 N1 C7 -175.8(2)
C6 C1 N1 C7 1.4(2)
N1 C7 N2 C6 1.9(2)
C8 C7 N2 C6 -172.22(18)
C5 C6 N2 C7 177.3(2)
C1 C6 N2 C7 -0.9(2)
N4 C21 N3 C15 0.6(2)
C22 C21 N3 C15 -178.76(19)
C16 C15 N3 C21 177.9(2)
C20 C15 N3 C21 -0.4(2)
N3 C21 N4 C20 -0.6(2)
C22 C21 N4 C20 178.83(19)
C19 C20 N4 C21 -178.3(2)
C15 C20 N4 C21 0.3(2)
C10 C9 O1 C14 8.0(3)
C8 C9 O1 C14 -172.7(2)
C24 C23 O2 C28 4.5(3)
C22 C23 O2 C28 -176.17(19)

loop_
_cod_related_entry_id
_cod_related_entry_database
_cod_related_entry_code
1 ChemSpider 664083
